data_1511757
loop_
_publ_author_name
'Kuz'ma, Yu.B.'

_publ_section_title
;
 Crystal structure of the boride Nd2 Ni5 B4
;
_journal_name_full
;
Inorganic Materials (USSR) (see: Izv.Akad.Nauk, Neorg.Mater.)
;
_journal_page_first 1683
_journal_page_last 1685
_journal_volume 22
_journal_year 1986
_chemical_formula_sum 'B4 La2 Ni5'
_chemical_name_systematic 'La2 Ni5 B4'
_space_group_IT_number 12
_symmetry_space_group_name_Hall '-C 2y'
_symmetry_space_group_name_H-M 'C 1 2/m 1'
_cell_angle_alpha 90
_cell_angle_beta 136.63
_cell_angle_gamma 90
_cell_formula_units_Z 2
_cell_length_a 9.786
_cell_length_b 5.158
_cell_length_c 8.078
_cell_volume 280.002
_citation_journal_id_ASTM INOMAF
_cod_data_source_file boron4-x_94.cif
_cod_data_source_block B4La2Ni5
_cod_original_cell_volume 280.0024
_cod_database_code 1511757

loop_
_symmetry_equiv_pos_as_xyz
x,y,z
-x,y,-z
-x,-y,-z
x,-y,z
x+1/2,y+1/2,z
-x+1/2,y+1/2,-z
-x+1/2,-y+1/2,-z
x+1/2,-y+1/2,z

loop_
_atom_site_label
_atom_site_type_symbol
_atom_site_fract_x
_atom_site_fract_y
_atom_site_fract_z
_atom_site_occupancy
_atom_site_U_iso_or_equiv
B1 B 0.381 0 0.159 1 0.0
La1 La 0.0772 0 0.3513 1 0.0
Ni2 Ni 0.2036 0.251 0.1293 1 0.0
Ni1 Ni 0 0.5 0.5 1 0.0
B2 B 0.459 0 0.861 1 0.0
